data_4309309
loop_
_publ_author_name
'Pavel Vojt\'i\<sek'
'Petr C\'igler'
'Jan Kotek'
'Jakub Rudovsk\'y'
'Petr Hermann'
'Ivan Luke\<s'

_publ_contact_author_address
;
Dept. of Inorganic Chemistry, Faculty of Science, Charles University
Hlavova 2030
128 40 Prague 2
Czech Republic
;
_publ_contact_author_email pavojt@natur.cuni.cz
_publ_contact_author_name 'Vojt\'i\<sek, Pavel'
_publ_section_title
;
Crystal Structures of Lanthanide(III) Complexes with Cyclen Derivative
Bearing Three Acetate and One Methylphosphonate Pendants
;
_journal_name_full 'Inorganic Chemistry'
_journal_page_first 5591
_journal_page_last 5599
_journal_paper_doi 10.1021/ic048190s
_journal_volume 44
_journal_year 2005
_chemical_compound_source 'synthesized by the authors'
_chemical_formula_moiety 'C15 H25 Li N4 O9 P Y, 5(H2 O)'
_chemical_formula_sum 'C15 H35 Li N4 O14 P Y'
_chemical_formula_weight 622.29
_space_group_IT_number 14
_symmetry_cell_setting monoclinic
_symmetry_space_group_name_Hall '-P 2ybc'
_symmetry_space_group_name_H-M 'P 1 21/c 1'
_atom_sites_solution_hydrogens difmap
_atom_sites_solution_primary direct
_atom_sites_solution_secondary difmap
_audit_creation_method SHELXL-97
_cell_angle_alpha 90.00
_cell_angle_beta 93.2980(11)
_cell_angle_gamma 90.00
_cell_formula_units_Z 4
_cell_length_a 12.7110(2)
_cell_length_b 13.2590(2)
_cell_length_c 15.0090(3)
_cell_measurement_temperature 150(2)
_cell_volume 2525.35(7)
_computing_cell_refinement 'COLLECT and DENZO'
_computing_data_collection 'COLLECT (Hooft, 1998) and DENZO (Otwinowski & Minor, 1997)'
_computing_data_reduction 'COLLECT and DENZO'
_computing_structure_refinement 'SHELXL-97 (Sheldrick, 1997)'
_computing_structure_solution 'SIR92 (Altomare et al., 1994)'
_diffrn_ambient_temperature 150(2)
_diffrn_detector_area_resol_mean 9.091
_diffrn_measured_fraction_theta_full 0.997
_diffrn_measured_fraction_theta_max 0.997
_diffrn_measurement_device_type 'Nonius KappaCCD area detector'
_diffrn_measurement_method '\f and \w scans to fill the Ewald sphere'
_diffrn_radiation_monochromator graphite
_diffrn_radiation_source 'fine-focus sealed tube'
_diffrn_radiation_type MoK\a
_diffrn_radiation_wavelength 0.71073
_diffrn_reflns_av_R_equivalents 0.0289
_diffrn_reflns_av_sigmaI/netI 0.0402
_diffrn_reflns_limit_h_max 16
_diffrn_reflns_limit_h_min 0
_diffrn_reflns_limit_k_max 17
_diffrn_reflns_limit_k_min 0
_diffrn_reflns_limit_l_max 19
_diffrn_reflns_limit_l_min -19
_diffrn_reflns_number 11278
_diffrn_reflns_theta_full 27.50
_diffrn_reflns_theta_max 27.50
_diffrn_reflns_theta_min 3.12
_diffrn_standards_number 0
_exptl_absorpt_coefficient_mu 2.446
_exptl_absorpt_correction_type none
_exptl_crystal_colour colourless
_exptl_crystal_density_diffrn 1.637
_exptl_crystal_density_method 'not measured'
_exptl_crystal_description plate
_exptl_crystal_F_000 1288
_exptl_crystal_size_max 0.25
_exptl_crystal_size_mid 0.25
_exptl_crystal_size_min 0.12
_refine_diff_density_max 0.417
_refine_diff_density_min -0.379
_refine_diff_density_rms 0.067
_refine_ls_extinction_coef 0.0015(2)
_refine_ls_extinction_expression Fc^*^=kFc[1+0.001xFc^2^\l^3^/sin(2\q)]^-1/4^
_refine_ls_extinction_method SHELXL
_refine_ls_goodness_of_fit_ref 1.022
_refine_ls_hydrogen_treatment refall
_refine_ls_matrix_type full
_refine_ls_number_parameters 466
_refine_ls_number_reflns 5789
_refine_ls_number_restraints 0
_refine_ls_restrained_S_all 1.022
_refine_ls_R_factor_all 0.0473
_refine_ls_R_factor_gt 0.0309
_refine_ls_shift/su_max 0.001
_refine_ls_shift/su_mean 0.000
_refine_ls_structure_factor_coef Fsqd
_refine_ls_weighting_details 'calc w=1/[\s^2^(Fo^2^)+(0.0274P)^2^+1.4783P] where P=(Fo^2^+2Fc^2^)/3'
_refine_ls_weighting_scheme calc
_refine_ls_wR_factor_gt 0.0634
_refine_ls_wR_factor_ref 0.0688
_reflns_number_gt 4613
_reflns_number_total 5789
_reflns_threshold_expression >2sigma(I)
_cod_data_source_file ic048190ssi20041222_101635_6.cif
_cod_data_source_block y
_cod_depositor_comments
;
The following automatic conversions were performed:

data name '_atom_site_symetry_multiplicity' was replaced with
'_atom_site_symmetry_multiplicity' as specified in the replacement
file 'data/replacement-values/replacement_tags.lst'.

Automatic conversion script
Id: cif_correct_tags 9268 2022-04-12 08:56:07Z antanas 
;
_cod_database_code 4309309

loop_
_symmetry_equiv_pos_as_xyz
'x, y, z'
'-x, y+1/2, -z+1/2'
'-x, -y, -z'
'x, -y-1/2, z-1/2'

loop_
_atom_site_label
_atom_site_type_symbol
_atom_site_fract_x
_atom_site_fract_y
_atom_site_fract_z
_atom_site_U_iso_or_equiv
_atom_site_adp_type
_atom_site_occupancy
_atom_site_symmetry_multiplicity
_atom_site_calc_flag
_atom_site_refinement_flags
_atom_site_disorder_assembly
_atom_site_disorder_group
Y1 Y 0.713390(14) 0.253347(14) -0.058935(12) 0.01332(7) Uani 1 1 d . . .
N1 N 0.74857(13) 0.40918(13) 0.04289(11) 0.0164(4) Uani 1 1 d . . .
C2 C 0.71110(18) 0.38995(17) 0.13354(14) 0.0202(5) Uani 1 1 d . . .
H21 H 0.7038(16) 0.4546(17) 0.1647(15) 0.018(6) Uiso 1 1 d . . .
H22 H 0.7645(16) 0.3500(16) 0.1667(14) 0.014(5) Uiso 1 1 d . . .
C3 C 0.60801(17) 0.33350(17) 0.12924(15) 0.0208(5) Uani 1 1 d . . .
H31 H 0.5857(16) 0.3250(16) 0.1875(15) 0.017(5) Uiso 1 1 d . . .
H32 H 0.5545(16) 0.3706(15) 0.0945(13) 0.012(5) Uiso 1 1 d . . .
N4 N 0.61510(13) 0.23386(12) 0.08381(11) 0.0179(4) Uani 1 1 d . . .
C5 C 0.66555(18) 0.15852(17) 0.14627(14) 0.0219(5) Uani 1 1 d . . .
H51 H 0.6161(16) 0.1358(15) 0.1885(14) 0.015(5) Uiso 1 1 d . . .
H52 H 0.7249(17) 0.1896(17) 0.1791(14) 0.020(6) Uiso 1 1 d . . .
C6 C 0.70402(18) 0.06760(17) 0.09648(15) 0.0223(5) Uani 1 1 d . . .
H61 H 0.7355(17) 0.0198(17) 0.1386(15) 0.024(6) Uiso 1 1 d . . .
H62 H 0.6452(17) 0.0362(15) 0.0674(14) 0.014(5) Uiso 1 1 d . . .
N7 N 0.77954(13) 0.09649(13) 0.02830(11) 0.0179(4) Uani 1 1 d . . .
C8 C 0.88645(17) 0.11127(17) 0.07221(15) 0.0212(5) Uani 1 1 d . . .
H81 H 0.9193(16) 0.0470(16) 0.0843(13) 0.010(5) Uiso 1 1 d . . .
H82 H 0.8804(16) 0.1485(17) 0.1248(15) 0.020(6) Uiso 1 1 d . . .
C9 C 0.95628(17) 0.17050(16) 0.01370(15) 0.0205(5) Uani 1 1 d . . .
H91 H 1.0244(19) 0.1791(17) 0.0438(15) 0.024(6) Uiso 1 1 d . . .
H92 H 0.9644(17) 0.1338(17) -0.0447(16) 0.022(6) Uiso 1 1 d . . .
N10 N 0.90955(13) 0.27098(12) -0.01135(11) 0.0166(4) Uani 1 1 d . . .
C11 C 0.93184(16) 0.34371(16) 0.06255(14) 0.0180(4) Uani 1 1 d . . .
H111 H 1.0058(17) 0.3636(15) 0.0664(13) 0.014(5) Uiso 1 1 d . . .
H112 H 0.9182(15) 0.3100(15) 0.1168(14) 0.009(5) Uiso 1 1 d . . .
C12 C 0.86307(17) 0.43609(16) 0.05197(15) 0.0196(5) Uani 1 1 d . . .
H121 H 0.8773(16) 0.4799(16) 0.1037(15) 0.018(5) Uiso 1 1 d . . .
H122 H 0.8815(16) 0.4748(16) -0.0007(14) 0.015(5) Uiso 1 1 d . . .
C13 C 0.68970(17) 0.49441(16) -0.00154(14) 0.0177(4) Uani 1 1 d . . .
H131 H 0.7050(18) 0.5578(18) 0.0291(15) 0.028(6) Uiso 1 1 d . . .
H132 H 0.6151(17) 0.4817(16) -0.0014(14) 0.016(5) Uiso 1 1 d . . .
P1 P 0.72170(4) 0.50050(4) -0.11870(4) 0.01632(12) Uani 1 1 d . . .
O11 O 0.72635(11) 0.39101(10) -0.14657(9) 0.0177(3) Uani 1 1 d . . .
O12 O 0.62789(12) 0.55674(11) -0.16945(10) 0.0210(3) Uani 1 1 d . . .
H12 H 0.579(2) 0.524(2) -0.1799(19) 0.045(9) Uiso 1 1 d . . .
O13 O 0.81884(11) 0.56160(10) -0.12951(9) 0.0204(3) Uani 1 1 d . . .
C14 C 0.50739(17) 0.20116(17) 0.05452(15) 0.0211(5) Uani 1 1 d . . .
H141 H 0.4600(19) 0.2112(18) 0.1010(16) 0.028(6) Uiso 1 1 d . . .
H142 H 0.5065(16) 0.1295(16) 0.0429(13) 0.012(5) Uiso 1 1 d . . .
C15 C 0.46697(16) 0.25328(15) -0.03126(13) 0.0181(4) Uani 1 1 d . . .
O151 O 0.53594(11) 0.29752(11) -0.07638(9) 0.0187(3) Uani 1 1 d . . .
O152 O 0.37152(11) 0.24912(11) -0.05254(10) 0.0230(3) Uani 1 1 d . . .
C16 C 0.78102(17) 0.01616(16) -0.03962(15) 0.0203(5) Uani 1 1 d . . .
H161 H 0.7810(17) -0.0494(18) -0.0120(15) 0.021(6) Uiso 1 1 d . . .
H162 H 0.8445(18) 0.0227(17) -0.0739(15) 0.025(6) Uiso 1 1 d . . .
C17 C 0.68771(16) 0.02350(15) -0.10774(13) 0.0182(4) Uani 1 1 d . . .
O171 O 0.63429(11) 0.10513(10) -0.10836(9) 0.0196(3) Uani 1 1 d . . .
O172 O 0.66880(11) -0.04913(10) -0.15765(10) 0.0217(3) Uani 1 1 d . . .
C18 C 0.95658(17) 0.30511(17) -0.09351(14) 0.0184(4) Uani 1 1 d . . .
H181 H 1.0327(18) 0.2983(17) -0.0884(14) 0.020(6) Uiso 1 1 d . . .
H182 H 0.9404(17) 0.3738(18) -0.1033(14) 0.019(6) Uiso 1 1 d . . .
C19 C 0.91044(16) 0.24608(15) -0.17346(13) 0.0171(4) Uani 1 1 d . . .
O191 O 0.82477(11) 0.19895(11) -0.16476(9) 0.0189(3) Uani 1 1 d . . .
O192 O 0.95979(12) 0.24690(11) -0.24267(10) 0.0248(3) Uani 1 1 d . . .
Li1 Li 0.7573(3) -0.1632(3) -0.1847(2) 0.0232(8) Uani 1 1 d . . .
O99 O 0.78420(13) -0.24209(12) -0.07550(11) 0.0214(3) Uani 1 1 d . . .
H991 H 0.798(2) -0.303(2) -0.0898(18) 0.041(8) Uiso 1 1 d . . .
H992 H 0.743(2) -0.243(2) -0.042(2) 0.035(9) Uiso 1 1 d . . .
O98 O 0.67422(16) -0.25295(14) -0.26151(13) 0.0333(4) Uani 1 1 d . . .
H981 H 0.666(2) -0.2525(19) -0.315(2) 0.042(9) Uiso 1 1 d . . .
H982 H 0.660(2) -0.308(3) -0.244(2) 0.051(10) Uiso 1 1 d . . .
O97 O 0.88519(14) -0.11557(15) -0.23145(12) 0.0336(4) Uani 1 1 d . . .
H971 H 0.930(3) -0.056(3) -0.238(2) 0.069(10) Uiso 1 1 d . . .
H972 H 0.929(3) -0.156(3) -0.241(2) 0.064(11) Uiso 1 1 d . . .
O96 O 1.02749(15) 1.04238(15) -0.24605(12) 0.0316(4) Uani 1 1 d . . .
H961 H 1.082(3) 1.045(3) -0.280(2) 0.073(12) Uiso 1 1 d . . .
H962 H 1.010(2) 1.098(2) -0.2455(18) 0.038(9) Uiso 1 1 d . . .
O95 O 0.53131(13) 0.55309(14) 0.19738(13) 0.0313(4) Uani 1 1 d . . .
H951 H 0.522(2) 0.608(2) 0.178(2) 0.047(9) Uiso 1 1 d . . .
H952 H 0.571(2) 0.557(2) 0.2456(19) 0.044(8) Uiso 1 1 d . . .

loop_
_atom_site_aniso_label
_atom_site_aniso_U_11
_atom_site_aniso_U_22
_atom_site_aniso_U_33
_atom_site_aniso_U_23
_atom_site_aniso_U_13
_atom_site_aniso_U_12
Y1 0.01489(10) 0.01250(11) 0.01246(11) -0.00013(8) -0.00026(7) 0.00044(8)
N1 0.0191(9) 0.0165(8) 0.0133(8) -0.0001(7) -0.0008(7) 0.0013(7)
C2 0.0265(11) 0.0212(11) 0.0132(10) -0.0016(9) 0.0029(9) 0.0031(9)
C3 0.0238(11) 0.0242(12) 0.0148(11) -0.0002(9) 0.0045(9) 0.0040(9)
N4 0.0177(9) 0.0199(9) 0.0160(9) 0.0030(7) -0.0008(7) 0.0000(7)
C5 0.0246(11) 0.0252(12) 0.0156(11) 0.0064(9) -0.0001(9) -0.0027(10)
C6 0.0252(12) 0.0203(11) 0.0211(11) 0.0083(10) -0.0023(9) -0.0022(10)
N7 0.0190(9) 0.0154(9) 0.0187(9) -0.0003(7) -0.0057(7) 0.0005(7)
C8 0.0224(11) 0.0180(11) 0.0223(12) 0.0005(9) -0.0055(9) 0.0031(9)
C9 0.0181(11) 0.0197(11) 0.0229(12) -0.0011(9) -0.0058(9) 0.0041(9)
N10 0.0185(9) 0.0169(9) 0.0143(8) -0.0011(7) -0.0004(7) 0.0007(7)
C11 0.0190(11) 0.0209(11) 0.0140(11) -0.0027(9) -0.0003(8) -0.0029(9)
C12 0.0229(11) 0.0180(11) 0.0177(11) -0.0038(9) 0.0000(9) -0.0058(9)
C13 0.0204(11) 0.0164(10) 0.0165(10) -0.0018(9) 0.0017(8) 0.0013(9)
P1 0.0182(3) 0.0139(2) 0.0168(3) 0.0011(2) 0.0003(2) 0.0002(2)
O11 0.0231(7) 0.0154(7) 0.0146(7) -0.0004(6) 0.0012(6) -0.0001(6)
O12 0.0210(8) 0.0156(7) 0.0261(9) 0.0043(6) -0.0019(7) -0.0016(7)
O13 0.0201(7) 0.0178(7) 0.0232(8) 0.0009(6) 0.0008(6) -0.0019(6)
C14 0.0198(11) 0.0221(12) 0.0217(12) 0.0050(10) 0.0030(9) -0.0032(9)
C15 0.0213(10) 0.0165(10) 0.0166(10) -0.0017(9) 0.0017(8) 0.0013(9)
O151 0.0183(7) 0.0192(7) 0.0188(7) 0.0037(6) 0.0019(6) 0.0010(6)
O152 0.0156(7) 0.0325(9) 0.0206(8) -0.0001(7) -0.0001(6) -0.0002(7)
C16 0.0226(11) 0.0126(10) 0.0251(12) -0.0021(9) -0.0041(9) 0.0014(9)
C17 0.0224(11) 0.0149(10) 0.0170(11) 0.0038(8) -0.0020(8) -0.0057(9)
O171 0.0198(7) 0.0147(7) 0.0237(8) -0.0020(6) -0.0033(6) 0.0002(6)
O172 0.0247(8) 0.0163(7) 0.0234(8) -0.0041(6) -0.0040(6) 0.0007(6)
C18 0.0178(11) 0.0208(12) 0.0168(11) -0.0005(9) 0.0021(8) -0.0010(9)
C19 0.0200(10) 0.0152(10) 0.0162(10) -0.0004(9) 0.0007(8) 0.0053(9)
O191 0.0199(7) 0.0195(7) 0.0173(7) -0.0036(6) 0.0000(6) 0.0007(6)
O192 0.0319(9) 0.0267(8) 0.0166(8) -0.0039(7) 0.0080(6) -0.0027(7)
Li1 0.0226(18) 0.0204(19) 0.027(2) -0.0017(16) 0.0026(15) 0.0024(15)
O99 0.0223(8) 0.0179(9) 0.0244(9) -0.0001(7) 0.0036(7) 0.0002(7)
O98 0.0563(12) 0.0212(9) 0.0209(9) 0.0006(8) -0.0094(8) -0.0067(8)
O97 0.0288(9) 0.0281(10) 0.0454(11) 0.0023(8) 0.0147(8) 0.0030(8)
O96 0.0356(10) 0.0257(10) 0.0345(10) 0.0071(8) 0.0105(8) 0.0040(8)
O95 0.0296(9) 0.0227(9) 0.0395(11) 0.0068(8) -0.0159(8) -0.0037(7)

loop_
_atom_type_symbol
_atom_type_description
_atom_type_scat_dispersion_real
_atom_type_scat_dispersion_imag
_atom_type_scat_source
C C 0.0033 0.0016 'International Tables Vol C Tables 4.2.6.8 and 6.1.1.4'
H H 0.0000 0.0000 'International Tables Vol C Tables 4.2.6.8 and 6.1.1.4'
N N 0.0061 0.0033 'International Tables Vol C Tables 4.2.6.8 and 6.1.1.4'
O O 0.0106 0.0060 'International Tables Vol C Tables 4.2.6.8 and 6.1.1.4'
P P 0.1023 0.0942 'International Tables Vol C Tables 4.2.6.8 and 6.1.1.4'
Y Y -2.7962 3.5667 'International Tables Vol C Tables 4.2.6.8 and 6.1.1.4'
Li Li -0.0003 0.0001 'International Tables Vol C Tables 4.2.6.8 and 6.1.1.4'

loop_
_geom_angle_atom_site_label_1
_geom_angle_atom_site_label_2
_geom_angle_atom_site_label_3
_geom_angle
_geom_angle_site_symmetry_1
_geom_angle_site_symmetry_3
_geom_angle_publ_flag
O11 Y1 O191 77.49(5) . . ?
O11 Y1 O171 123.01(5) . . ?
O191 Y1 O171 77.62(5) . . ?
O11 Y1 O151 80.46(5) . . ?
O191 Y1 O151 129.09(5) . . ?
O171 Y1 O151 77.12(5) . . ?
O11 Y1 N4 128.68(5) . . ?
O191 Y1 N4 153.67(5) . . ?
O171 Y1 N4 87.62(5) . . ?
O151 Y1 N4 66.59(5) . . ?
O11 Y1 N10 89.21(5) . . ?
O191 Y1 N10 66.06(5) . . ?
O171 Y1 N10 124.41(5) . . ?
O151 Y1 N10 158.06(5) . . ?
N4 Y1 N10 106.87(5) . . ?
O11 Y1 N7 156.32(5) . . ?
O191 Y1 N7 84.37(5) . . ?
O171 Y1 N7 66.38(5) . . ?
O151 Y1 N7 123.10(5) . . ?
N4 Y1 N7 69.68(5) . . ?
N10 Y1 N7 69.39(5) . . ?
O11 Y1 N1 71.57(5) . . ?
O191 Y1 N1 124.32(5) . . ?
O171 Y1 N1 157.52(5) . . ?
O151 Y1 N1 89.94(5) . . ?
N4 Y1 N1 70.27(5) . . ?
N10 Y1 N1 68.37(5) . . ?
N7 Y1 N1 107.69(5) . . ?
C2 N1 C13 111.08(16) . . ?
C2 N1 C12 108.55(16) . . ?
C13 N1 C12 108.68(16) . . ?
C2 N1 Y1 110.40(12) . . ?
C13 N1 Y1 105.97(11) . . ?
C12 N1 Y1 112.17(12) . . ?
N1 C2 C3 111.65(17) . . ?
N1 C2 H21 109.2(13) . . ?
C3 C2 H21 110.3(12) . . ?
N1 C2 H22 108.0(12) . . ?
C3 C2 H22 109.3(12) . . ?
H21 C2 H22 108.2(17) . . ?
N4 C3 C2 112.59(17) . . ?
N4 C3 H31 110.4(13) . . ?
C2 C3 H31 109.1(13) . . ?
N4 C3 H32 105.3(12) . . ?
C2 C3 H32 110.7(12) . . ?
H31 C3 H32 108.7(17) . . ?
C14 N4 C5 110.38(16) . . ?
C14 N4 C3 108.44(17) . . ?
C5 N4 C3 109.96(16) . . ?
C14 N4 Y1 105.63(12) . . ?
C5 N4 Y1 112.46(12) . . ?
C3 N4 Y1 109.82(12) . . ?
N4 C5 C6 111.28(17) . . ?
N4 C5 H51 110.5(12) . . ?
C6 C5 H51 108.4(12) . . ?
N4 C5 H52 109.2(13) . . ?
C6 C5 H52 109.0(13) . . ?
H51 C5 H52 108.4(17) . . ?
N7 C6 C5 111.87(18) . . ?
N7 C6 H61 111.1(13) . . ?
C5 C6 H61 109.4(13) . . ?
N7 C6 H62 108.7(13) . . ?
C5 C6 H62 108.1(13) . . ?
H61 C6 H62 107.5(18) . . ?
C16 N7 C8 110.69(16) . . ?
C16 N7 C6 108.82(16) . . ?
C8 N7 C6 109.69(16) . . ?
C16 N7 Y1 104.40(12) . . ?
C8 N7 Y1 112.47(12) . . ?
C6 N7 Y1 110.62(12) . . ?
N7 C8 C9 111.36(17) . . ?
N7 C8 H81 110.0(12) . . ?
C9 C8 H81 108.0(12) . . ?
N7 C8 H82 108.9(13) . . ?
C9 C8 H82 107.2(13) . . ?
H81 C8 H82 111.3(18) . . ?
N10 C9 C8 111.84(17) . . ?
N10 C9 H91 110.3(14) . . ?
C8 C9 H91 109.5(14) . . ?
N10 C9 H92 105.6(12) . . ?
C8 C9 H92 110.3(13) . . ?
H91 C9 H92 109.2(18) . . ?
C18 N10 C11 110.91(16) . . ?
C18 N10 C9 108.03(16) . . ?
C11 N10 C9 109.53(16) . . ?
C18 N10 Y1 103.29(12) . . ?
C11 N10 Y1 114.07(12) . . ?
C9 N10 Y1 110.73(12) . . ?
N10 C11 C12 111.37(16) . . ?
N10 C11 H111 111.2(12) . . ?
C12 C11 H111 109.8(12) . . ?
N10 C11 H112 107.3(12) . . ?
C12 C11 H112 109.8(12) . . ?
H111 C11 H112 107.3(17) . . ?
N1 C12 C11 111.76(17) . . ?
N1 C12 H121 110.4(12) . . ?
C11 C12 H121 108.6(12) . . ?
N1 C12 H122 109.1(12) . . ?
C11 C12 H122 110.2(12) . . ?
H121 C12 H122 106.7(17) . . ?
N1 C13 P1 109.25(13) . . ?
N1 C13 H131 111.2(14) . . ?
P1 C13 H131 111.5(14) . . ?
N1 C13 H132 109.6(13) . . ?
P1 C13 H132 106.4(12) . . ?
H131 C13 H132 108.7(18) . . ?
O13 P1 O11 116.41(8) . . ?
O13 P1 O12 107.45(8) . . ?
O11 P1 O12 111.29(8) . . ?
O13 P1 C13 111.06(9) . . ?
O11 P1 C13 103.76(9) . . ?
O12 P1 C13 106.45(9) . . ?
P1 O11 Y1 127.47(8) . . ?
P1 O12 H12 115(2) . . ?
N4 C14 C15 112.31(17) . . ?
N4 C14 H141 110.7(14) . . ?
C15 C14 H141 111.0(14) . . ?
N4 C14 H142 110.0(12) . . ?
C15 C14 H142 107.1(12) . . ?
H141 C14 H142 105.5(19) . . ?
O152 C15 O151 125.08(19) . . ?
O152 C15 C14 118.39(18) . . ?
O151 C15 C14 116.53(18) . . ?
C15 O151 Y1 120.88(12) . . ?
N7 C16 C17 112.16(17) . . ?
N7 C16 H161 110.8(13) . . ?
C17 C16 H161 109.1(13) . . ?
N7 C16 H162 109.9(13) . . ?
C17 C16 H162 105.8(13) . . ?
H161 C16 H162 108.9(19) . . ?
O172 C17 O171 124.85(18) . . ?
O172 C17 C16 118.29(18) . . ?
O171 C17 C16 116.86(17) . . ?
C17 O171 Y1 119.81(12) . . ?
C17 O172 Li1 129.73(17) . . ?
N10 C18 C19 110.23(17) . . ?
N10 C18 H181 110.9(13) . . ?
C19 C18 H181 110.6(13) . . ?
N10 C18 H182 109.4(13) . . ?
C19 C18 H182 107.6(13) . . ?
H181 C18 H182 108.0(19) . . ?
O192 C19 O191 124.56(19) . . ?
O192 C19 C18 117.64(18) . . ?
O191 C19 C18 117.79(18) . . ?
C19 O191 Y1 118.82(12) . . ?
O97 Li1 O98 115.6(2) . . ?
O97 Li1 O172 109.52(19) . . ?
O98 Li1 O172 107.55(18) . . ?
O97 Li1 O99 111.85(19) . . ?
O98 Li1 O99 103.53(19) . . ?
O172 Li1 O99 108.45(19) . . ?
Li1 O99 H991 108.8(18) . . ?
Li1 O99 H992 119(2) . . ?
H991 O99 H992 108(3) . . ?
Li1 O98 H981 129(2) . . ?
Li1 O98 H982 120(2) . . ?
H981 O98 H982 108(3) . . ?
Li1 O97 H971 144.3(19) . . ?
Li1 O97 H972 117(2) . . ?
H971 O97 H972 96(3) . . ?
H961 O96 H962 102(3) . . ?
H951 O95 H952 109(3) . . ?

loop_
_geom_bond_atom_site_label_1
_geom_bond_atom_site_label_2
_geom_bond_distance
_geom_bond_site_symmetry_2
_geom_bond_publ_flag
Y1 O11 2.2614(13) . ?
Y1 O191 2.3035(14) . ?
Y1 O171 2.3103(13) . ?
Y1 O151 2.3305(14) . ?
Y1 N4 2.5546(17) . ?
Y1 N10 2.5646(17) . ?
Y1 N7 2.5729(17) . ?
Y1 N1 2.5935(17) . ?
N1 C2 1.489(3) . ?
N1 C13 1.491(3) . ?
N1 C12 1.497(3) . ?
C2 C3 1.507(3) . ?
C2 H21 0.98(2) . ?
C2 H22 0.98(2) . ?
C3 N4 1.492(3) . ?
C3 H31 0.94(2) . ?
C3 H32 0.97(2) . ?
N4 C14 1.479(3) . ?
N4 C5 1.490(3) . ?
C5 C6 1.514(3) . ?
C5 H51 0.97(2) . ?
C5 H52 0.97(2) . ?
C6 N7 1.493(3) . ?
C6 H61 0.97(2) . ?
C6 H62 0.94(2) . ?
N7 C16 1.475(3) . ?
N7 C8 1.489(3) . ?
C8 C9 1.505(3) . ?
C8 H81 0.96(2) . ?
C8 H82 0.94(2) . ?
C9 N10 1.498(3) . ?
C9 H91 0.96(2) . ?
C9 H92 1.01(2) . ?
N10 C18 1.472(3) . ?
N10 C11 1.485(3) . ?
C11 C12 1.508(3) . ?
C11 H111 0.97(2) . ?
C11 H112 0.95(2) . ?
C12 H121 0.98(2) . ?
C12 H122 0.98(2) . ?
C13 P1 1.829(2) . ?
C13 H131 0.97(2) . ?
C13 H132 0.96(2) . ?
P1 O13 1.4933(15) . ?
P1 O11 1.5128(14) . ?
P1 O12 1.5665(16) . ?
O12 H12 0.77(3) . ?
C14 C15 1.524(3) . ?
C14 H141 0.96(2) . ?
C14 H142 0.97(2) . ?
C15 O152 1.238(2) . ?
C15 O151 1.280(2) . ?
C16 C17 1.524(3) . ?
C16 H161 0.96(2) . ?
C16 H162 0.99(2) . ?
C17 O172 1.235(2) . ?
C17 O171 1.278(2) . ?
O172 Li1 1.942(4) . ?
C18 C19 1.522(3) . ?
C18 H181 0.97(2) . ?
C18 H182 0.94(2) . ?
C19 O192 1.244(3) . ?
C19 O191 1.269(2) . ?
Li1 O97 1.914(4) . ?
Li1 O98 1.929(4) . ?
Li1 O99 1.958(4) . ?
O99 H991 0.86(3) . ?
O99 H992 0.74(3) . ?
O98 H981 0.81(3) . ?
O98 H982 0.80(3) . ?
O97 H971 0.99(4) . ?
O97 H972 0.80(3) . ?
O96 H961 0.89(4) . ?
O96 H962 0.78(3) . ?
O95 H951 0.79(3) . ?
O95 H952 0.86(3) . ?
